data_7132465
loop_
_publ_author_name
'Haridas, Shyamkumar V.'
'von Delius, Max'

_publ_section_title
;
 Synthesis and supramolecular properties of
 all-<i>cis</i>-2,4,6-trifluorocyclohexane-1,3,5-triol.
;
_journal_issue 5
_journal_name_full 'Chemical communications (Cambridge, England)'
_journal_page_first 606
_journal_page_last 609
_journal_paper_doi 10.1039/d3cc05510h
_journal_volume 60
_journal_year 2024
_chemical_formula_moiety 'C10 H15 F3 O4'
_chemical_formula_sum 'C10 H15 F3 O4'
_chemical_formula_weight 256.22
_space_group_crystal_system monoclinic
_space_group_IT_number 14
_space_group_name_Hall '-P 2yn'
_space_group_name_H-M_alt 'P 1 21/n 1'
_atom_sites_solution_hydrogens geom
_atom_sites_solution_primary dual
_audit_creation_date 2023-11-06
_audit_creation_method
;
Olex2 1.3
(compiled 2020.11.12 svn.r5f609507 for OlexSys, GUI svn.r6408)
;
_audit_update_record
;
2023-11-06 deposited with the CCDC.	2023-12-08 downloaded from the CCDC.
;
_cell_angle_alpha 90
_cell_angle_beta 98.9640(10)
_cell_angle_gamma 90
_cell_formula_units_Z 4
_cell_length_a 6.47780(10)
_cell_length_b 8.90490(10)
_cell_length_c 19.2107(2)
_cell_measurement_reflns_used 10831
_cell_measurement_temperature 150.00(14)
_cell_measurement_theta_max 72.8400
_cell_measurement_theta_min 4.6340
_cell_volume 1094.62(2)
_computing_cell_refinement 'CrysAlisPro 1.171.41.123a (Rigaku OD, 2022)'
_computing_data_collection 'CrysAlisPro 1.171.41.123a (Rigaku OD, 2022)'
_computing_data_reduction 'CrysAlisPro 1.171.41.123a (Rigaku OD, 2022)'
_computing_molecular_graphics 'Olex2 1.3 (Dolomanov et al., 2009)'
_computing_publication_material 'Olex2 1.3 (Dolomanov et al., 2009)'
_computing_structure_refinement 'SHELXL 2018/3 (Sheldrick, 2015)'
_computing_structure_solution 'SHELXT 2018/2 (Sheldrick, 2018)'
_diffrn_ambient_environment N~2~
_diffrn_ambient_temperature 150.00(14)
_diffrn_detector 'CCD plate'
_diffrn_detector_area_resol_mean 10.3385
_diffrn_detector_type Atlas
_diffrn_measured_fraction_theta_full 0.999
_diffrn_measured_fraction_theta_max 0.993
_diffrn_measurement_details
;
List of Runs (angles in degrees, time in seconds):

  # Type    Start    End  Width  t~exp~   \w     \q     \k     \f   Frames
#--------------------------------------------------------------------------
  1  \w    -84.00  37.00   1.00    1.00    --  -43.06  19.00   0.00  121
  2  \w   -117.00 -19.00   1.00    1.00    --  -43.06 -38.00-180.00   98
  3  \w     27.00  99.00   1.00    1.00    --   43.06-125.00 150.00   72
  4  \w     27.00  99.00   1.00    1.00    --   43.06-125.00 120.00   72
  5  \w     27.00  99.00   1.00    1.00    --   43.06-125.00  30.00   72
  6  \w     32.00 131.00   1.00    1.00    --  104.94 -45.00 -90.00   99
  7  \w     33.00 134.00   1.00    1.00    --  104.94 -61.00 150.00  101
  8  \w     23.00 106.00   1.00    1.00    --  104.94 -95.00  90.00   83
  9  \w     23.00 106.00   1.00    1.00    --  104.94 -95.00 150.00   83
 10  \w    103.00 178.00   1.00    1.00    --  104.94  77.00-120.00   75
 11  \w    103.00 178.00   1.00    1.00    --  104.94  77.00-150.00   75
 12  \w     29.00 133.00   1.00    1.00    --  104.94 -30.00-120.00  104
 13  \w     32.00 112.00   1.00    1.00    --  104.94-125.00 -90.00   80
 14  \w     23.00 106.00   1.00    1.00    --  104.94 -95.00  30.00   83
 15  \w     23.00 158.00   1.00    1.00    --  104.94 -15.00  60.00  135
 16  \w     23.00 106.00   1.00    1.00    --  104.94 -95.00 -60.00   83
 17  \w   -115.00 -15.00   1.00    1.00    --  -43.06 -57.00  60.00  100
 18  \w   -115.00 -15.00   1.00    1.00    --  -43.06 -57.00   0.00  100
 19  \w   -115.00 -15.00   1.00    1.00    --  -43.06 -57.00 -60.00  100
 20  \w   -115.00 -15.00   1.00    1.00    --  -43.06 -57.00-120.00  100
 21  \w   -115.00 -15.00   1.00    1.00    --  -43.06 -57.00 120.00  100
 22  \w     76.00 177.00   1.00    1.00    --  104.94  61.00-150.00  101
 23  \w     52.00 178.00   1.00    1.00    --  104.94  15.00 150.00  126
 24  \w     76.00 165.00   1.00    1.00    --  104.94  61.00  30.00   89
 25  \w     76.00 177.00   1.00    1.00    --  104.94  61.00 -30.00  101
;
_diffrn_measurement_device 'four-circle diffractometer'
_diffrn_measurement_device_type 'SuperNova, Dual, Cu at home/near, Atlas'
_diffrn_measurement_method '\w scans'
_diffrn_orient_matrix_type 'CrysAlisPro convention (1999,Acta A55,543-557)'
_diffrn_orient_matrix_UB_11 -0.0045832000
_diffrn_orient_matrix_UB_12 0.0083150000
_diffrn_orient_matrix_UB_13 -0.0803560000
_diffrn_orient_matrix_UB_21 -0.1133920000
_diffrn_orient_matrix_UB_22 -0.1524151000
_diffrn_orient_matrix_UB_23 -0.0086415000
_diffrn_orient_matrix_UB_31 -0.2122964000
_diffrn_orient_matrix_UB_32 0.0813510000
_diffrn_orient_matrix_UB_33 -0.0080095000
_diffrn_radiation_monochromator mirror
_diffrn_radiation_probe x-ray
_diffrn_radiation_type 'Cu K\a'
_diffrn_radiation_wavelength 1.54184
_diffrn_reflns_av_R_equivalents 0.0550
_diffrn_reflns_av_unetI/netI 0.0222
_diffrn_reflns_Laue_measured_fraction_full 0.999
_diffrn_reflns_Laue_measured_fraction_max 0.993
_diffrn_reflns_limit_h_max 6
_diffrn_reflns_limit_h_min -8
_diffrn_reflns_limit_k_max 11
_diffrn_reflns_limit_k_min -10
_diffrn_reflns_limit_l_max 23
_diffrn_reflns_limit_l_min -23
_diffrn_reflns_number 15359
_diffrn_reflns_point_group_measured_fraction_full 0.999
_diffrn_reflns_point_group_measured_fraction_max 0.993
_diffrn_reflns_theta_full 67.684
_diffrn_reflns_theta_max 73.001
_diffrn_reflns_theta_min 4.661
_diffrn_source 'micro-focus sealed X-ray tube'
_diffrn_source_type 'SuperNova (Cu) X-ray Source'
_exptl_absorpt_coefficient_mu 1.322
_exptl_absorpt_correction_T_max 1.000
_exptl_absorpt_correction_T_min 0.497
_exptl_absorpt_correction_type gaussian
_exptl_absorpt_process_details
;
CrysAlisPro 1.171.41.123a (Rigaku Oxford Diffraction, 2022)
Numerical absorption correction based on gaussian integration over
a multifaceted crystal model
Empirical absorption correction using spherical harmonics,
implemented in SCALE3 ABSPACK scaling algorithm.
;
_exptl_crystal_colour colourless
_exptl_crystal_colour_primary colourless
_exptl_crystal_density_diffrn 1.555
_exptl_crystal_description block
_exptl_crystal_F_000 536
_exptl_crystal_preparation 'Solvent layering/Methanol/n-hexane'
_exptl_crystal_recrystallization_method 'Solvent layering/Methanol/n-hexane'
_exptl_crystal_size_max 0.38
_exptl_crystal_size_mid 0.19
_exptl_crystal_size_min 0.13
_refine_diff_density_max 0.344
_refine_diff_density_min -0.216
_refine_diff_density_rms 0.048
_refine_ls_extinction_coef 0.0082(7)
_refine_ls_extinction_expression Fc^*^=kFc[1+0.001xFc^2^\l^3^/sin(2\q)]^-1/4^
_refine_ls_extinction_method 'SHELXL-2018/3 (Sheldrick 2018)'
_refine_ls_goodness_of_fit_ref 1.050
_refine_ls_hydrogen_treatment constr
_refine_ls_matrix_type full
_refine_ls_number_parameters 158
_refine_ls_number_reflns 2170
_refine_ls_number_restraints 0
_refine_ls_restrained_S_all 1.050
_refine_ls_R_factor_all 0.0339
_refine_ls_R_factor_gt 0.0324
_refine_ls_shift/su_max 0.001
_refine_ls_shift/su_mean 0.000
_refine_ls_structure_factor_coef Fsqd
_refine_ls_weighting_details 'w=1/[\s^2^(Fo^2^)+(0.0481P)^2^+0.3943P] where P=(Fo^2^+2Fc^2^)/3'
_refine_ls_weighting_scheme calc
_refine_ls_wR_factor_gt 0.0883
_refine_ls_wR_factor_ref 0.0897
_reflns_Friedel_coverage 0.000
_reflns_number_gt 2059
_reflns_number_total 2170
_reflns_threshold_expression 'I > 2\s(I)'
_cod_data_source_file d3cc05510h2.cif
_cod_data_source_block svh22076
_cod_depositor_comments 'Adding full bibliography for 7132462--7132465.cif.'
_cod_database_code 7132465
_shelx_shelxl_version_number 2018/3
_publ_section_exptl
;
Any special experimental details
;
_chemical_oxdiff_formula 'C10 H15 F3 O4'
_chemical_oxdiff_usercomment SVH-223
_shelx_space_group_comment
;
The symmetry employed for this shelxl refinement is uniquely defined
by the following loop, which should always be used as a source of
symmetry information in preference to the above space-group names.
They are only intended as comments.
;
_shelx_estimated_absorpt_t_max 0.847
_shelx_estimated_absorpt_t_min 0.633
_reflns_odcompleteness_completeness 99.86
_reflns_odcompleteness_iscentric 1
_reflns_odcompleteness_theta 66.97
_olex2_refinement_description
;
1.a Ternary CH refined with riding coordinates:
 C008(H008), C009(H009), C00B(H00B), C00C(H00C), C00D(H00D), C00E(H00E)
1.b Secondary CH2 refined with riding coordinates:
 C00F(H00A,H00F), C00G(H00G,H00H)
1.c Idealised Me refined as rotating group:
 C00H(H00I,H00J,H00K)
1.d Idealised tetrahedral OH refined as rotating group:
 O8(H8), O005(H005)
;
_olex2_submission_special_instructions 'No special instructions were received'
_oxdiff_exptl_absorpt_empirical_details
;
Empirical correction (ABSPACK) includes:
- Absorption correction using spherical harmonics
- Frame scaling
;
_oxdiff_exptl_absorpt_empirical_full_max 1.696
_oxdiff_exptl_absorpt_empirical_full_min 0.679

loop_
_space_group_symop_operation_xyz
'x, y, z'
'-x+1/2, y+1/2, -z+1/2'
'-x, -y, -z'
'x-1/2, -y-1/2, z-1/2'

loop_
_atom_site_label
_atom_site_type_symbol
_atom_site_fract_x
_atom_site_fract_y
_atom_site_fract_z
_atom_site_U_iso_or_equiv
_atom_site_adp_type
_atom_site_occupancy
_atom_site_site_symmetry_order
_atom_site_calc_flag
_atom_site_refinement_flags_posn
_atom_site_refinement_flags_adp
_atom_site_refinement_flags_occupancy
_atom_site_disorder_assembly
_atom_site_disorder_group
F001 F 0.33955(11) 0.21824(8) 0.75734(4) 0.0230(2) Uani 1 1 d . . . . .
F002 F 0.10272(11) 0.09815(7) 0.63555(4) 0.0236(2) Uani 1 1 d . . . . .
F003 F 0.50587(11) 0.22179(8) 0.63094(4) 0.0247(2) Uani 1 1 d . . . . .
O8 O -0.09206(12) 0.24697(9) 0.73471(4) 0.0198(2) Uani 1 1 d . . . . .
H8 H -0.205755 0.292175 0.734963 0.030 Uiso 1 1 calc R U . . .
O005 O 0.59246(13) 0.45294(9) 0.72570(5) 0.0221(2) Uani 1 1 d . . . . .
H005 H 0.604075 0.537796 0.745016 0.033 Uiso 1 1 calc R U . . .
O006 O 0.18642(14) 0.24387(9) 0.51633(4) 0.0213(2) Uani 1 1 d . . . . .
O007 O 0.22460(15) 0.46037(10) 0.45924(5) 0.0274(2) Uani 1 1 d . . . . .
C008 C 0.38634(18) 0.43546(13) 0.68844(6) 0.0175(3) Uani 1 1 d . . . . .
H008 H 0.327077 0.538023 0.677589 0.021 Uiso 1 1 calc R U . . .
C009 C 0.24714(18) 0.35528(12) 0.73341(6) 0.0178(3) Uani 1 1 d . . . . .
H009 H 0.233143 0.419542 0.775112 0.021 Uiso 1 1 calc R U . . .
C00A C 0.21242(18) 0.32494(14) 0.45868(6) 0.0205(3) Uani 1 1 d . . . . .
C00B C 0.17818(18) 0.32841(13) 0.57984(6) 0.0178(3) Uani 1 1 d . . . . .
H00B H 0.113008 0.427934 0.565920 0.021 Uiso 1 1 calc R U . . .
C00C C 0.03093(17) 0.32715(12) 0.69202(6) 0.0171(3) Uani 1 1 d . . . . .
H00C H -0.036811 0.427033 0.680930 0.021 Uiso 1 1 calc R U . . .
C00D C 0.39717(18) 0.35700(13) 0.61878(6) 0.0186(3) Uani 1 1 d . . . . .
H00D H 0.473148 0.423204 0.589196 0.022 Uiso 1 1 calc R U . . .
C00E C 0.03543(18) 0.24590(13) 0.62243(6) 0.0181(3) Uani 1 1 d . . . . .
H00E H -0.109142 0.244420 0.595075 0.022 Uiso 1 1 calc R U . . .
C00F C 0.2240(2) 0.22591(16) 0.39640(6) 0.0282(3) Uani 1 1 d . . . . .
H00A H 0.245680 0.289148 0.355777 0.034 Uiso 1 1 calc R U . . .
H00F H 0.089116 0.172820 0.383711 0.034 Uiso 1 1 calc R U . . .
C00G C 0.3996(2) 0.11034(15) 0.41007(7) 0.0314(3) Uani 1 1 d . . . . .
H00G H 0.371436 0.041834 0.448081 0.038 Uiso 1 1 calc R U . . .
H00H H 0.400073 0.049522 0.366957 0.038 Uiso 1 1 calc R U . . .
C00H C 0.6133(2) 0.18046(19) 0.43092(8) 0.0393(4) Uani 1 1 d . . . . .
H00I H 0.646275 0.243309 0.392240 0.059 Uiso 1 1 calc R U . . .
H00J H 0.718466 0.101060 0.440906 0.059 Uiso 1 1 calc R U . . .
H00K H 0.613353 0.242396 0.473088 0.059 Uiso 1 1 calc R U . . .

loop_
_atom_site_aniso_label
_atom_site_aniso_U_11
_atom_site_aniso_U_22
_atom_site_aniso_U_33
_atom_site_aniso_U_23
_atom_site_aniso_U_13
_atom_site_aniso_U_12
F001 0.0225(4) 0.0207(4) 0.0243(4) 0.0071(3) -0.0010(3) 0.0009(3)
F002 0.0312(4) 0.0153(4) 0.0246(4) 0.0001(3) 0.0055(3) -0.0009(3)
F003 0.0215(4) 0.0217(4) 0.0301(4) -0.0056(3) 0.0018(3) 0.0079(3)
O8 0.0161(4) 0.0216(4) 0.0230(4) 0.0054(3) 0.0071(3) 0.0020(3)
O005 0.0172(4) 0.0190(4) 0.0296(5) -0.0065(3) 0.0024(3) -0.0012(3)
O006 0.0283(5) 0.0209(4) 0.0152(4) 0.0008(3) 0.0050(3) 0.0009(3)
O007 0.0327(5) 0.0251(5) 0.0263(5) 0.0068(3) 0.0104(4) 0.0056(4)
C008 0.0165(6) 0.0147(5) 0.0216(5) -0.0012(4) 0.0039(4) 0.0001(4)
C009 0.0196(6) 0.0155(5) 0.0186(5) 0.0001(4) 0.0037(4) 0.0011(4)
C00A 0.0169(6) 0.0271(6) 0.0175(6) 0.0046(4) 0.0028(4) 0.0050(4)
C00B 0.0202(6) 0.0183(5) 0.0152(5) 0.0009(4) 0.0038(4) 0.0023(4)
C00C 0.0167(5) 0.0167(5) 0.0189(5) 0.0030(4) 0.0059(4) 0.0018(4)
C00D 0.0188(6) 0.0160(5) 0.0220(6) 0.0003(4) 0.0061(4) 0.0028(4)
C00E 0.0175(5) 0.0177(5) 0.0186(6) 0.0027(4) 0.0013(4) 0.0011(4)
C00F 0.0337(7) 0.0340(7) 0.0166(6) -0.0002(5) 0.0026(5) 0.0020(6)
C00G 0.0498(9) 0.0226(6) 0.0237(6) 0.0004(5) 0.0120(6) 0.0068(6)
C00H 0.0370(8) 0.0422(9) 0.0412(8) 0.0043(6) 0.0138(6) 0.0148(7)

loop_
_atom_type_symbol
_atom_type_description
_atom_type_scat_dispersion_real
_atom_type_scat_dispersion_imag
_atom_type_scat_source
C C 0.0181 0.0091 'International Tables Vol C Tables 4.2.6.8 and 6.1.1.4'
H H 0.0000 0.0000 'International Tables Vol C Tables 4.2.6.8 and 6.1.1.4'
F F 0.0727 0.0534 'International Tables Vol C Tables 4.2.6.8 and 6.1.1.4'
O O 0.0492 0.0322 'International Tables Vol C Tables 4.2.6.8 and 6.1.1.4'

loop_
_exptl_crystal_face_index_h
_exptl_crystal_face_index_k
_exptl_crystal_face_index_l
_exptl_crystal_face_perp_dist
0 0 12 0.0543
0 0 -12 0.0723
4 -3 -6 0.1899
4 -3 0 0.1937
-4 0 3 0.1838
4 1 -3 0.1794
0 -6 4 0.1048
-3 4 -1 0.1437
3 4 -4 0.1581
0 4 9 0.0669
-4 0 -4 0.1555
3 2 8 0.1268
0 -4 -9 0.0852
0 4 -9 0.0837
1 -4 8 0.1218
-3 3 -1 0.1512
0 6 0 0.0836
2 5 -1 0.1340
0 -6 0 0.0990
3 4 4 0.1197

loop_
_geom_angle_atom_site_label_1
_geom_angle_atom_site_label_2
_geom_angle_atom_site_label_3
_geom_angle
_geom_angle_site_symmetry_1
_geom_angle_site_symmetry_3
_geom_angle_publ_flag
C00C O8 H8 109.5 . . ?
C008 O005 H005 109.5 . . ?
C00A O006 C00B 116.07(9) . . ?
O005 C008 H008 107.8 . . ?
O005 C008 C009 111.03(9) . . ?
O005 C008 C00D 108.95(9) . . ?
C009 C008 H008 107.8 . . ?
C009 C008 C00D 113.39(9) . . ?
C00D C008 H008 107.8 . . ?
F001 C009 C008 109.49(9) . . ?
F001 C009 H009 108.8 . . ?
F001 C009 C00C 109.81(9) . . ?
C008 C009 H009 108.8 . . ?
C00C C009 C008 111.10(9) . . ?
C00C C009 H009 108.8 . . ?
O006 C00A C00F 111.57(11) . . ?
O007 C00A O006 122.74(11) . . ?
O007 C00A C00F 125.69(11) . . ?
O006 C00B H00B 107.8 . . ?
O006 C00B C00D 110.46(9) . . ?
O006 C00B C00E 108.04(9) . . ?
C00D C00B H00B 107.8 . . ?
C00E C00B H00B 107.8 . . ?
C00E C00B C00D 114.63(9) . . ?
O8 C00C C009 109.55(9) . . ?
O8 C00C H00C 107.6 . . ?
O8 C00C C00E 110.89(9) . . ?
C009 C00C H00C 107.6 . . ?
C009 C00C C00E 113.27(9) . . ?
C00E C00C H00C 107.6 . . ?
F003 C00D C008 109.89(9) . . ?
F003 C00D C00B 110.24(9) . . ?
F003 C00D H00D 108.9 . . ?
C008 C00D H00D 108.9 . . ?
C00B C00D C008 110.05(9) . . ?
C00B C00D H00D 108.9 . . ?
F002 C00E C00B 110.76(9) . . ?
F002 C00E C00C 109.68(9) . . ?
F002 C00E H00E 108.8 . . ?
C00B C00E C00C 109.86(9) . . ?
C00B C00E H00E 108.8 . . ?
C00C C00E H00E 108.8 . . ?
C00A C00F H00A 109.0 . . ?
C00A C00F H00F 109.0 . . ?
C00A C00F C00G 112.86(10) . . ?
H00A C00F H00F 107.8 . . ?
C00G C00F H00A 109.0 . . ?
C00G C00F H00F 109.0 . . ?
C00F C00G H00G 108.9 . . ?
C00F C00G H00H 108.9 . . ?
H00G C00G H00H 107.8 . . ?
C00H C00G C00F 113.17(11) . . ?
C00H C00G H00G 108.9 . . ?
C00H C00G H00H 108.9 . . ?
C00G C00H H00I 109.5 . . ?
C00G C00H H00J 109.5 . . ?
C00G C00H H00K 109.5 . . ?
H00I C00H H00J 109.5 . . ?
H00I C00H H00K 109.5 . . ?
H00J C00H H00K 109.5 . . ?

loop_
_geom_bond_atom_site_label_1
_geom_bond_atom_site_label_2
_geom_bond_distance
_geom_bond_site_symmetry_2
_geom_bond_publ_flag
F001 C009 1.4047(13) . ?
F002 C00E 1.3966(13) . ?
F003 C00D 1.3960(13) . ?
O8 H8 0.8400 . ?
O8 C00C 1.4215(13) . ?
O005 H005 0.8400 . ?
O005 C008 1.4217(14) . ?
O006 C00A 1.3544(14) . ?
O006 C00B 1.4417(13) . ?
O007 C00A 1.2086(16) . ?
C008 H008 1.0000 . ?
C008 C009 1.5205(15) . ?
C008 C00D 1.5209(15) . ?
C009 H009 1.0000 . ?
C009 C00C 1.5197(15) . ?
C00A C00F 1.4975(17) . ?
C00B H00B 1.0000 . ?
C00B C00D 1.5186(16) . ?
C00B C00E 1.5165(16) . ?
C00C H00C 1.0000 . ?
C00C C00E 1.5245(16) . ?
C00D H00D 1.0000 . ?
C00E H00E 1.0000 . ?
C00F H00A 0.9900 . ?
C00F H00F 0.9900 . ?
C00F C00G 1.5258(19) . ?
C00G H00G 0.9900 . ?
C00G H00H 0.9900 . ?
C00G C00H 1.515(2) . ?
C00H H00I 0.9800 . ?
C00H H00J 0.9800 . ?
C00H H00K 0.9800 . ?

loop_
_geom_torsion_atom_site_label_1
_geom_torsion_atom_site_label_2
_geom_torsion_atom_site_label_3
_geom_torsion_atom_site_label_4
_geom_torsion
_geom_torsion_site_symmetry_1
_geom_torsion_site_symmetry_2
_geom_torsion_site_symmetry_3
_geom_torsion_site_symmetry_4
_geom_torsion_publ_flag
F001 C009 C00C O8 56.45(11) . . . . ?
F001 C009 C00C C00E -67.93(11) . . . . ?
O8 C00C C00E F002 -54.54(12) . . . . ?
O8 C00C C00E C00B -176.52(8) . . . . ?
O005 C008 C009 F001 -54.72(11) . . . . ?
O005 C008 C009 C00C -176.18(9) . . . . ?
O005 C008 C00D F003 55.02(12) . . . . ?
O005 C008 C00D C00B 176.59(9) . . . . ?
O006 C00A C00F C00G -57.64(14) . . . . ?
O006 C00B C00D F003 -54.23(12) . . . . ?
O006 C00B C00D C008 -175.60(9) . . . . ?
O006 C00B C00E F002 55.74(11) . . . . ?
O006 C00B C00E C00C 177.07(8) . . . . ?
O007 C00A C00F C00G 122.22(14) . . . . ?
C008 C009 C00C O8 177.72(9) . . . . ?
C008 C009 C00C C00E 53.34(12) . . . . ?
C009 C008 C00D F003 -69.18(12) . . . . ?
C009 C008 C00D C00B 52.40(13) . . . . ?
C009 C00C C00E F002 69.11(12) . . . . ?
C009 C00C C00E C00B -52.87(12) . . . . ?
C00A O006 C00B C00D -85.52(11) . . . . ?
C00A O006 C00B C00E 148.37(9) . . . . ?
C00A C00F C00G C00H -57.97(15) . . . . ?
C00B O006 C00A O007 -1.25(16) . . . . ?
C00B O006 C00A C00F 178.61(10) . . . . ?
C00D C008 C009 F001 68.34(12) . . . . ?
C00D C008 C009 C00C -53.12(13) . . . . ?
C00D C00B C00E F002 -67.88(12) . . . . ?
C00D C00B C00E C00C 53.45(13) . . . . ?
C00E C00B C00D F003 68.09(12) . . . . ?
C00E C00B C00D C008 -53.28(13) . . . . ?

loop_
_exptl_oxdiff_crystal_face_indexfrac_h
_exptl_oxdiff_crystal_face_indexfrac_k
_exptl_oxdiff_crystal_face_indexfrac_l
_exptl_oxdiff_crystal_face_x
_exptl_oxdiff_crystal_face_y
_exptl_oxdiff_crystal_face_z
-0.1177 -0.0899 12.3610 -0.9935 -0.0798 -0.0813
0.2016 0.0289 -12.3918 0.9951 0.0798 0.0588
3.5363 -2.5102 -5.6062 0.4134 0.0301 -0.9100
3.6573 -2.6839 0.3594 -0.0680 -0.0088 -0.9976
-4.1982 -0.1181 2.6263 -0.1928 0.4713 0.8606
4.1375 0.8787 -3.0912 0.2367 -0.5764 -0.7821
-0.1571 -5.5156 3.7334 -0.3451 0.8262 -0.4452
-2.7105 4.2692 -1.1706 0.1420 -0.3332 0.9321
3.1454 3.6023 -4.2854 0.3599 -0.8687 -0.3404
-0.0819 4.1433 8.6234 -0.6581 -0.6967 0.2854
-3.6585 0.4538 -4.3032 0.3663 0.3829 0.8481
2.5109 1.9759 7.7789 -0.6202 -0.6531 -0.4346
-0.3182 -3.9517 -8.7944 0.6753 0.7144 -0.1835
0.0249 4.1317 -8.6223 0.7271 -0.5581 0.3999
0.7048 -4.2760 7.6972 -0.6573 0.5053 -0.5591
-3.3893 3.2061 -0.9694 0.1201 -0.0960 0.9881
-0.0302 5.7799 -0.2526 0.0685 -0.8753 0.4786
2.4243 4.7209 -0.6396 0.0795 -0.9889 -0.1255
-0.2348 -5.7719 0.2991 -0.0710 0.9038 -0.4221
2.7303 3.5997 4.1259 -0.3141 -0.8939 -0.3198
